data_8104688
loop_
_publ_author_name
'Fang, Xiang'
'Yang, Jing'
'Zhang, Ya-Wen'
'Lv, Xin-Ya'
'Wang, Xia'
'Song, Ning'

_publ_section_title
;
 Crystal structure of dimethanolato-k2
 O:O-bis(1-((2-methyl-1H-benzo[d]imidazol-1-yl)methyl)-1H-benzo[d][1,2,3]triazole-\kN)-bis(thiocyanato-\kN)dicopper(II),
 C34H32Cu2N12O2S2
;
_journal_issue 4
_journal_name_full 'Zeitschrift f\"ur Kristallographie - New Crystal Structures'
_journal_page_first 713
_journal_page_last 715
_journal_paper_doi 10.1515/ncrs-2021-0045
_journal_volume 236
_journal_year 2021
_chemical_formula_moiety 'C34 H32 Cu2 N12 O2 S2'
_chemical_formula_sum 'C34 H32 Cu2 N12 O2 S2'
_chemical_formula_weight 831.91
_space_group_crystal_system triclinic
_space_group_IT_number 2
_space_group_name_Hall '-P 1'
_space_group_name_H-M_alt 'P -1'
_atom_sites_solution_hydrogens geom
_atom_sites_solution_primary iterative
_cell_angle_alpha 71.544(8)
_cell_angle_beta 79.322(8)
_cell_angle_gamma 83.734(8)
_cell_formula_units_Z 1
_cell_length_a 7.7970(7)
_cell_length_b 9.6110(9)
_cell_length_c 12.7629(12)
_cell_measurement_reflns_used 3055
_cell_measurement_temperature 291(2)
_cell_measurement_theta_max 66.9023
_cell_measurement_theta_min 3.6902
_cell_volume 890.20(15)
_computing_cell_refinement
;
CrysAlisPro, Agilent Technologies,
Version 1.171.35.19 (release 27-10-2011 CrysAlis171 .NET)
(compiled Oct 27 2011,15:02:11)
;
_computing_data_collection
;
CrysAlisPro, Agilent Technologies,
Version 1.171.35.19 (release 27-10-2011 CrysAlis171 .NET)
(compiled Oct 27 2011,15:02:11)
;
_computing_data_reduction
;
CrysAlisPro, Agilent Technologies,
Version 1.171.35.19 (release 27-10-2011 CrysAlis171 .NET)
(compiled Oct 27 2011,15:02:11)
;
_computing_molecular_graphics 'Olex2 (Dolomanov et al., 2009)'
_computing_publication_material 'Olex2 (Dolomanov et al., 2009)'
_computing_structure_refinement 'ShelXL (Sheldrick, 2015)'
_computing_structure_solution 'olex2.solve (Bourhis et al., 2015)'
_diffrn_ambient_temperature 291.15
_diffrn_detector_area_resol_mean 16.2312
_diffrn_measured_fraction_theta_full 0.993
_diffrn_measured_fraction_theta_max 0.997
_diffrn_measurement_details
;
#__ type_ start__ end____ width___ exp.time_
  1 omega -102.00  -13.00   1.0000    6.0000
omega____ theta____ kappa____ phi______ frames
    -      -33.5000  -37.0000   30.0000 89

#__ type_ start__ end____ width___ exp.time_
  2 omega  -94.00  -56.00   1.0000    6.0000
omega____ theta____ kappa____ phi______ frames
    -      -33.5000  178.0000  150.0000 38

#__ type_ start__ end____ width___ exp.time_
  3 omega  -50.00   28.00   1.0000    6.0000
omega____ theta____ kappa____ phi______ frames
    -      -33.5000   25.0000 -150.0000 78

#__ type_ start__ end____ width___ exp.time_
  4 omega  -18.00   87.00   1.0000    6.0000
omega____ theta____ kappa____ phi______ frames
    -       54.0000  -19.0000 -120.0000 105

#__ type_ start__ end____ width___ exp.time_
  5 omega   36.00   92.00   1.0000    6.0000
omega____ theta____ kappa____ phi______ frames
    -       54.0000   57.0000 -150.0000 56

#__ type_ start__ end____ width___ exp.time_
  6 omega   25.00   80.00   1.0000    6.0000
omega____ theta____ kappa____ phi______ frames
    -       54.0000   77.0000   30.0000 55

#__ type_ start__ end____ width___ exp.time_
  7 omega   86.00  124.00   1.0000    6.0000
omega____ theta____ kappa____ phi______ frames
    -       54.0000   77.0000   30.0000 38

#__ type_ start__ end____ width___ exp.time_
  8 omega   17.00   65.00   1.0000    6.0000
omega____ theta____ kappa____ phi______ frames
    -       54.0000  -57.0000   60.0000 48

#__ type_ start__ end____ width___ exp.time_
  9 omega   41.00   68.00   1.0000    6.0000
omega____ theta____ kappa____ phi______ frames
    -       54.0000   57.0000 -180.0000 27

#__ type_ start__ end____ width___ exp.time_
 10 omega   20.00  108.00   1.0000    6.0000
omega____ theta____ kappa____ phi______ frames
    -       54.0000 -125.0000  -30.0000 88

#__ type_ start__ end____ width___ exp.time_
 11 omega  129.00  154.00   1.0000   18.0000
omega____ theta____ kappa____ phi______ frames
    -      108.0000   63.0000  -60.0000 25

#__ type_ start__ end____ width___ exp.time_
 12 omega   36.00   94.00   1.0000   18.0000
omega____ theta____ kappa____ phi______ frames
    -      108.0000  -25.0000   30.0000 58

#__ type_ start__ end____ width___ exp.time_
 13 omega   60.00   92.00   1.0000   18.0000
omega____ theta____ kappa____ phi______ frames
    -      108.0000  -37.0000  -90.0000 32

#__ type_ start__ end____ width___ exp.time_
 14 omega   36.00  113.00   1.0000   18.0000
omega____ theta____ kappa____ phi______ frames
    -      108.0000 -111.0000    0.0000 77

#__ type_ start__ end____ width___ exp.time_
 15 omega   56.00   85.00   1.0000   18.0000
omega____ theta____ kappa____ phi______ frames
    -      108.0000  -37.0000  -30.0000 29

#__ type_ start__ end____ width___ exp.time_
 16 omega  102.00  175.00   1.0000   18.0000
omega____ theta____ kappa____ phi______ frames
    -      108.0000  111.0000  150.0000 73

#__ type_ start__ end____ width___ exp.time_
 17 omega   36.00  116.00   1.0000   18.0000
omega____ theta____ kappa____ phi______ frames
    -      108.0000 -111.0000 -180.0000 80

#__ type_ start__ end____ width___ exp.time_
 18 omega   92.00  120.00   1.0000   18.0000
omega____ theta____ kappa____ phi______ frames
    -      108.0000  -63.0000  -30.0000 28

#__ type_ start__ end____ width___ exp.time_
 19 omega   43.00   70.00   1.0000   18.0000
omega____ theta____ kappa____ phi______ frames
    -      108.0000  -63.0000  -30.0000 27

#__ type_ start__ end____ width___ exp.time_
 20 omega   87.00  169.00   1.0000   18.0000
omega____ theta____ kappa____ phi______ frames
    -      108.0000   50.0000 -150.0000 82

#__ type_ start__ end____ width___ exp.time_
 21 omega   46.00   90.00   1.0000   18.0000
omega____ theta____ kappa____ phi______ frames
    -      108.0000  -37.0000 -150.0000 44

#__ type_ start__ end____ width___ exp.time_
 22 omega   43.00   74.00   1.0000   18.0000
omega____ theta____ kappa____ phi______ frames
    -      108.0000  -37.0000  150.0000 31

#__ type_ start__ end____ width___ exp.time_
 23 omega   46.00   89.00   1.0000   18.0000
omega____ theta____ kappa____ phi______ frames
    -      108.0000  -50.0000  120.0000 43

#__ type_ start__ end____ width___ exp.time_
 24 omega   49.00  138.00   1.0000   18.0000
omega____ theta____ kappa____ phi______ frames
    -      108.0000  -77.0000 -150.0000 89

#__ type_ start__ end____ width___ exp.time_
 25 omega   76.00  173.00   1.0000   18.0000
omega____ theta____ kappa____ phi______ frames
    -      108.0000   25.0000  -30.0000 97

#__ type_ start__ end____ width___ exp.time_
 26 omega   84.00  145.00   1.0000   18.0000
omega____ theta____ kappa____ phi______ frames
    -      108.0000  178.0000 -150.0000 61

#__ type_ start__ end____ width___ exp.time_
 27 omega   35.00   81.00   1.0000   18.0000
omega____ theta____ kappa____ phi______ frames
    -      108.0000  -25.0000 -180.0000 46

#__ type_ start__ end____ width___ exp.time_
 28 omega  -56.00   34.00   1.0000    6.0000
omega____ theta____ kappa____ phi______ frames
    -      -33.5000   63.0000   60.0000 90

#__ type_ start__ end____ width___ exp.time_
 29 omega -104.00   -3.00   1.0000    6.0000
omega____ theta____ kappa____ phi______ frames
    -      -33.5000  -77.0000  150.0000 101

#__ type_ start__ end____ width___ exp.time_
 30 omega -101.00  -11.00   1.0000    6.0000
omega____ theta____ kappa____ phi______ frames
    -      -33.5000  -63.0000  -90.0000 90
;
_diffrn_measurement_device_type 'Xcalibur, Eos, Gemini'
_diffrn_measurement_method '\w scans'
_diffrn_orient_matrix_UB_11 -0.0820403000
_diffrn_orient_matrix_UB_12 0.0274799000
_diffrn_orient_matrix_UB_13 -0.1061851000
_diffrn_orient_matrix_UB_21 -0.1587848000
_diffrn_orient_matrix_UB_22 0.0823001000
_diffrn_orient_matrix_UB_23 0.0496805000
_diffrn_orient_matrix_UB_31 0.0927517000
_diffrn_orient_matrix_UB_32 0.1452960000
_diffrn_orient_matrix_UB_33 -0.0536090000
_diffrn_radiation_monochromator graphite
_diffrn_radiation_type CuK\a
_diffrn_radiation_wavelength 1.54184
_diffrn_reflns_av_unetI/netI 0.0284
_diffrn_reflns_Laue_measured_fraction_full 0.993
_diffrn_reflns_Laue_measured_fraction_max 0.997
_diffrn_reflns_limit_h_max 9
_diffrn_reflns_limit_h_min -9
_diffrn_reflns_limit_k_max 11
_diffrn_reflns_limit_k_min -7
_diffrn_reflns_limit_l_max 15
_diffrn_reflns_limit_l_min -14
_diffrn_reflns_number 6384
_diffrn_reflns_point_group_measured_fraction_full 0.993
_diffrn_reflns_point_group_measured_fraction_max 0.997
_diffrn_reflns_theta_full 67.342
_diffrn_reflns_theta_max 67.342
_diffrn_reflns_theta_min 3.699
_diffrn_source 'Enhance (Cu) X-ray Source'
_diffrn_source_current n/a
_diffrn_source_voltage n/a
_exptl_absorpt_coefficient_mu 2.993
_exptl_absorpt_correction_T_max 1.00000
_exptl_absorpt_correction_T_min 0.73367
_exptl_absorpt_correction_type multi-scan
_exptl_absorpt_process_details
;
CrysAlisPro, Agilent Technologies,
Version 1.171.35.19 (release 27-10-2011 CrysAlis171 .NET)
(compiled Oct 27 2011,15:02:11)
Empirical absorption correction using spherical harmonics,
 implemented in SCALE3 ABSPACK scaling algorithm.
;
_exptl_crystal_colour blue
_exptl_crystal_colour_primary blue
_exptl_crystal_density_diffrn 1.552
_exptl_crystal_description prism
_exptl_crystal_F_000 426
_exptl_crystal_size_max 0.2
_exptl_crystal_size_mid 0.2
_exptl_crystal_size_min 0.16
_refine_diff_density_max 0.753
_refine_diff_density_min -0.401
_refine_diff_density_rms 0.101
_refine_ls_extinction_coef .
_refine_ls_extinction_method none
_refine_ls_goodness_of_fit_ref 1.027
_refine_ls_hydrogen_treatment constr
_refine_ls_matrix_type full
_refine_ls_number_parameters 238
_refine_ls_number_reflns 6384
_refine_ls_number_restraints 0
_refine_ls_restrained_S_all 1.027
_refine_ls_R_factor_all 0.0743
_refine_ls_R_factor_gt 0.0634
_refine_ls_shift/su_max 0.000
_refine_ls_shift/su_mean 0.000
_refine_ls_structure_factor_coef Fsqd
_refine_ls_weighting_details 'w=1/[\s^2^(Fo^2^)+(0.1381P)^2^] where P=(Fo^2^+2Fc^2^)/3'
_refine_ls_weighting_scheme calc
_refine_ls_wR_factor_gt 0.1730
_refine_ls_wR_factor_ref 0.1827
_reflns_Friedel_coverage 0.000
_reflns_Friedel_fraction_full .
_reflns_Friedel_fraction_max .
_reflns_number_gt 5176
_reflns_number_total 6384
_reflns_threshold_expression 'I > 2\s(I)'
_cod_data_source_file suppl_j_ncrs-2021-0045_suppl.cif
_cod_data_source_block 2
_cod_original_cell_volume 890.21(15)
_cod_database_code 8104688
_chemical_oxdiff_formula 'C11 H10 S O2'
_shelx_space_group_comment
;
The symmetry employed for this shelxl refinement is uniquely defined
by the following loop, which should always be used as a source of
symmetry information in preference to the above space-group names.
They are only intended as comments.
;
_shelx_estimated_absorpt_t_max 0.646
_shelx_estimated_absorpt_t_min 0.586
_olex2_refinement_description
;
1. Twinned data refinement
 Scales: 0.6002(17)
 0.3998(17)
2. Fixed Uiso
 At 1.2 times of:
  All C(H) groups, All C(H,H) groups
 At 1.5 times of:
  All C(H,H,H) groups
3.a Secondary CH2 refined with riding coordinates:
 C9(H9A,H9B)
3.b Aromatic/amide H refined with riding coordinates:
 C1(H1), C2(H2), C3(H3), C4(H4), C12(H12), C13(H13), C14(H14), C15(H15)
3.c Idealised Me refined as rotating group:
 C8(H8A,H8B,H8C), C17(H17A,H17B,H17C)
;

loop_
_space_group_symop_operation_xyz
'x, y, z'
'-x, -y, -z'

loop_
_atom_site_label
_atom_site_type_symbol
_atom_site_fract_x
_atom_site_fract_y
_atom_site_fract_z
_atom_site_U_iso_or_equiv
_atom_site_adp_type
_atom_site_occupancy
_atom_site_site_symmetry_order
_atom_site_calc_flag
_atom_site_refinement_flags_posn
_atom_site_refinement_flags_adp
_atom_site_refinement_flags_occupancy
_atom_site_disorder_assembly
_atom_site_disorder_group
Cu1 Cu 0.02074(7) 0.36055(6) 0.09413(5) 0.0420(3) Uani 1 1 d . . . . .
S1 S -0.33898(18) 0.13713(16) 0.43127(10) 0.0637(4) Uani 1 1 d . . . . .
O1 O 0.1441(4) 0.4783(3) -0.0435(3) 0.0513(8) Uani 1 1 d . . . . .
N1 N 0.1811(4) 0.1822(3) 0.1066(3) 0.0396(7) Uani 1 1 d . . . . .
N2 N 0.2964(4) -0.0393(3) 0.1824(3) 0.0395(7) Uani 1 1 d . . . . .
N3 N 0.2365(5) -0.2865(4) 0.2941(3) 0.0538(9) Uani 1 1 d . . . . .
N4 N 0.2750(7) -0.3960(4) 0.2455(4) 0.0747(15) Uani 1 1 d . . . . .
N5 N 0.1417(8) -0.4756(5) 0.2687(5) 0.0816(17) Uani 1 1 d . . . . .
N6 N -0.1232(5) 0.2728(4) 0.2344(3) 0.0466(8) Uani 1 1 d . . . . .
C1 C 0.3238(6) -0.1359(5) 0.0163(4) 0.0502(10) Uani 1 1 d . . . . .
H1 H 0.373452 -0.228724 0.048159 0.060 Uiso 1 1 calc R . . . .
C2 C 0.2901(7) -0.0905(6) -0.0921(4) 0.0592(12) Uani 1 1 d . . . . .
H2 H 0.319479 -0.154387 -0.135001 0.071 Uiso 1 1 calc R . . . .
C3 C 0.2134(6) 0.0476(7) -0.1394(4) 0.0589(12) Uani 1 1 d . . . . .
H3 H 0.191608 0.073225 -0.212517 0.071 Uiso 1 1 calc R . . . .
C4 C 0.1695(6) 0.1466(5) -0.0804(4) 0.0496(10) Uani 1 1 d . . . . .
H4 H 0.117216 0.238442 -0.112095 0.060 Uiso 1 1 calc R . . . .
C5 C 0.2052(5) 0.1058(4) 0.0278(3) 0.0391(8) Uani 1 1 d . . . . .
C6 C 0.2792(5) -0.0345(4) 0.0745(3) 0.0382(8) Uani 1 1 d . . . . .
C7 C 0.2379(5) 0.0932(4) 0.1965(3) 0.0393(8) Uani 1 1 d . . . . .
C8 C 0.2481(7) 0.1353(5) 0.2972(4) 0.0515(10) Uani 1 1 d . . . . .
H8A H 0.221029 0.238915 0.282529 0.077 Uiso 1 1 calc GR . . . .
H8B H 0.364040 0.112079 0.315303 0.077 Uiso 1 1 calc GR . . . .
H8C H 0.165793 0.082309 0.358857 0.077 Uiso 1 1 calc GR . . . .
C9 C 0.3555(6) -0.1704(5) 0.2663(4) 0.0515(10) Uani 1 1 d . . . . .
H9A H 0.471056 -0.204001 0.237482 0.062 Uiso 1 1 calc R . . . .
H9B H 0.363219 -0.145829 0.333311 0.062 Uiso 1 1 calc R . . . .
C10 C 0.0695(6) -0.2955(4) 0.3497(4) 0.0468(9) Uani 1 1 d . . . . .
C11 C 0.0090(7) -0.4179(5) 0.3343(4) 0.0586(12) Uani 1 1 d . . . . .
C12 C -0.1600(8) -0.4617(6) 0.3808(5) 0.0689(15) Uani 1 1 d . . . . .
H12 H -0.200801 -0.543771 0.371584 0.083 Uiso 1 1 calc R . . . .
C13 C -0.2638(7) -0.3800(6) 0.4405(5) 0.0625(12) Uani 1 1 d . . . . .
H13 H -0.377695 -0.406142 0.471613 0.075 Uiso 1 1 calc R . . . .
C14 C -0.2020(7) -0.2578(6) 0.4556(4) 0.0574(11) Uani 1 1 d . . . . .
H14 H -0.276216 -0.205041 0.497094 0.069 Uiso 1 1 calc R . . . .
C15 C -0.0362(6) -0.2127(5) 0.4115(4) 0.0505(10) Uani 1 1 d . . . . .
H15 H 0.003875 -0.131303 0.422199 0.061 Uiso 1 1 calc R . . . .
C16 C -0.2120(5) 0.2167(4) 0.3160(3) 0.0404(9) Uani 1 1 d . . . . .
C17 C 0.3248(6) 0.4722(6) -0.0825(5) 0.0689(15) Uani 1 1 d . . . . .
H17A H 0.383719 0.408008 -0.024043 0.103 Uiso 1 1 calc GR . . . .
H17B H 0.367619 0.568857 -0.104305 0.103 Uiso 1 1 calc GR . . . .
H17C H 0.346545 0.435490 -0.145766 0.103 Uiso 1 1 calc GR . . . .

loop_
_atom_site_aniso_label
_atom_site_aniso_U_11
_atom_site_aniso_U_22
_atom_site_aniso_U_33
_atom_site_aniso_U_23
_atom_site_aniso_U_13
_atom_site_aniso_U_12
Cu1 0.0430(4) 0.0310(3) 0.0413(4) -0.0021(2) -0.0004(2) 0.0066(2)
S1 0.0616(7) 0.0737(8) 0.0450(6) -0.0063(6) 0.0044(5) -0.0152(6)
O1 0.0405(15) 0.0400(15) 0.0510(16) 0.0059(13) 0.0058(12) 0.0101(12)
N1 0.0458(18) 0.0307(15) 0.0389(16) -0.0081(13) -0.0080(13) 0.0070(13)
N2 0.0414(17) 0.0316(16) 0.0411(17) -0.0062(13) -0.0089(13) 0.0061(13)
N3 0.056(2) 0.0299(17) 0.062(2) -0.0046(16) 0.0001(17) 0.0097(15)
N4 0.082(3) 0.0319(19) 0.093(3) -0.017(2) 0.021(3) 0.008(2)
N5 0.096(4) 0.037(2) 0.101(4) -0.029(2) 0.028(3) -0.003(2)
N6 0.054(2) 0.0395(18) 0.0404(18) -0.0079(14) 0.0013(16) -0.0045(16)
C1 0.044(2) 0.043(2) 0.067(3) -0.024(2) -0.0036(19) -0.0010(18)
C2 0.053(3) 0.070(3) 0.068(3) -0.042(3) -0.003(2) -0.005(2)
C3 0.056(3) 0.084(4) 0.043(2) -0.026(2) -0.009(2) -0.006(2)
C4 0.048(2) 0.055(3) 0.042(2) -0.0078(19) -0.0107(17) 0.0007(19)
C5 0.0357(18) 0.0382(19) 0.042(2) -0.0127(16) -0.0039(15) 0.0004(15)
C6 0.0331(17) 0.0360(19) 0.043(2) -0.0113(16) -0.0023(15) -0.0019(15)
C7 0.043(2) 0.0331(18) 0.0394(19) -0.0084(15) -0.0086(15) 0.0020(15)
C8 0.065(3) 0.047(2) 0.046(2) -0.0151(19) -0.018(2) 0.005(2)
C9 0.047(2) 0.039(2) 0.056(2) 0.0000(18) -0.0107(19) 0.0121(18)
C10 0.053(2) 0.0330(19) 0.047(2) -0.0039(16) -0.0064(18) 0.0041(17)
C11 0.076(3) 0.033(2) 0.061(3) -0.0153(19) 0.005(2) 0.001(2)
C12 0.085(4) 0.047(3) 0.075(3) -0.022(2) 0.003(3) -0.019(3)
C13 0.062(3) 0.059(3) 0.065(3) -0.020(2) 0.003(2) -0.014(2)
C14 0.056(3) 0.063(3) 0.056(3) -0.026(2) -0.003(2) 0.001(2)
C15 0.057(3) 0.045(2) 0.051(2) -0.0186(19) -0.007(2) -0.0002(19)
C16 0.045(2) 0.0353(19) 0.042(2) -0.0144(16) -0.0093(18) 0.0026(16)
C17 0.044(2) 0.050(3) 0.087(4) 0.003(2) 0.005(2) 0.006(2)

loop_
_atom_type_symbol
_atom_type_description
_atom_type_scat_dispersion_real
_atom_type_scat_dispersion_imag
_atom_type_scat_source
C C 0.0181 0.0091 'International Tables Vol C Tables 4.2.6.8 and 6.1.1.4'
H H 0.0000 0.0000 'International Tables Vol C Tables 4.2.6.8 and 6.1.1.4'
Cu Cu -1.9646 0.5888 'International Tables Vol C Tables 4.2.6.8 and 6.1.1.4'
N N 0.0311 0.0180 'International Tables Vol C Tables 4.2.6.8 and 6.1.1.4'
O O 0.0492 0.0322 'International Tables Vol C Tables 4.2.6.8 and 6.1.1.4'
S S 0.3331 0.5567 'International Tables Vol C Tables 4.2.6.8 and 6.1.1.4'

loop_
_geom_angle_atom_site_label_1
_geom_angle_atom_site_label_2
_geom_angle_atom_site_label_3
_geom_angle
_geom_angle_site_symmetry_1
_geom_angle_site_symmetry_3
O1 Cu1 Cu1 38.38(8) . 2_565
O1 Cu1 Cu1 38.00(8) 2_565 2_565
O1 Cu1 O1 76.38(13) . 2_565
O1 Cu1 N1 96.19(13) . .
O1 Cu1 N1 163.38(15) 2_565 .
O1 Cu1 N6 170.34(14) . .
N1 Cu1 Cu1 132.88(10) . 2_565
N6 Cu1 Cu1 133.01(12) . 2_565
N6 Cu1 O1 95.17(14) . 2_565
N6 Cu1 N1 93.17(15) . .
Cu1 O1 Cu1 103.62(13) . 2_565
C17 O1 Cu1 127.6(3) . .
C17 O1 Cu1 126.7(3) . 2_565
C5 N1 Cu1 122.2(3) . .
C7 N1 Cu1 128.2(3) . .
C7 N1 C5 106.8(3) . .
C6 N2 C9 124.3(3) . .
C7 N2 C6 108.1(3) . .
C7 N2 C9 127.4(4) . .
N4 N3 C9 119.7(4) . .
C10 N3 N4 109.7(4) . .
C10 N3 C9 129.7(4) . .
N5 N4 N3 109.6(4) . .
N4 N5 C11 108.0(4) . .
C16 N6 Cu1 177.0(4) . .
C2 C1 H1 122.1 . .
C2 C1 C6 115.7(4) . .
C6 C1 H1 122.1 . .
C1 C2 H2 118.9 . .
C1 C2 C3 122.2(4) . .
C3 C2 H2 118.9 . .
C2 C3 H3 119.3 . .
C4 C3 C2 121.3(4) . .
C4 C3 H3 119.3 . .
C3 C4 H4 121.0 . .
C3 C4 C5 117.9(4) . .
C5 C4 H4 121.0 . .
N1 C5 C6 108.8(3) . .
C4 C5 N1 131.4(4) . .
C4 C5 C6 119.8(4) . .
N2 C6 C5 104.9(3) . .
C1 C6 N2 132.1(4) . .
C1 C6 C5 123.0(4) . .
N1 C7 N2 111.3(3) . .
N1 C7 C8 124.2(4) . .
N2 C7 C8 124.3(4) . .
C7 C8 H8A 109.5 . .
C7 C8 H8B 109.5 . .
C7 C8 H8C 109.5 . .
H8A C8 H8B 109.5 . .
H8A C8 H8C 109.5 . .
H8B C8 H8C 109.5 . .
N2 C9 H9A 109.5 . .
N2 C9 H9B 109.5 . .
N3 C9 N2 110.9(4) . .
N3 C9 H9A 109.5 . .
N3 C9 H9B 109.5 . .
H9A C9 H9B 108.0 . .
N3 C10 C11 104.5(4) . .
N3 C10 C15 133.9(4) . .
C11 C10 C15 121.6(4) . .
N5 C11 C10 108.2(5) . .
N5 C11 C12 131.1(5) . .
C12 C11 C10 120.7(4) . .
C11 C12 H12 121.2 . .
C13 C12 C11 117.7(5) . .
C13 C12 H12 121.2 . .
C12 C13 H13 119.4 . .
C12 C13 C14 121.2(5) . .
C14 C13 H13 119.4 . .
C13 C14 H14 118.8 . .
C15 C14 C13 122.4(5) . .
C15 C14 H14 118.8 . .
C10 C15 H15 121.8 . .
C14 C15 C10 116.4(4) . .
C14 C15 H15 121.8 . .
N6 C16 S1 179.6(4) . .
O1 C17 H17A 109.5 . .
O1 C17 H17B 109.5 . .
O1 C17 H17C 109.5 . .
H17A C17 H17B 109.5 . .
H17A C17 H17C 109.5 . .
H17B C17 H17C 109.5 . .

loop_
_geom_bond_atom_site_label_1
_geom_bond_atom_site_label_2
_geom_bond_distance
_geom_bond_site_symmetry_2
Cu1 Cu1 3.0139(11) 2_565
Cu1 O1 1.909(3) .
Cu1 O1 1.925(3) 2_565
Cu1 N1 1.990(3) .
Cu1 N6 1.919(4) .
S1 C16 1.626(4) .
O1 C17 1.406(6) .
N1 C5 1.398(5) .
N1 C7 1.315(5) .
N2 C6 1.395(5) .
N2 C7 1.359(5) .
N2 C9 1.465(5) .
N3 N4 1.362(6) .
N3 C9 1.444(6) .
N3 C10 1.360(6) .
N4 N5 1.291(7) .
N5 C11 1.388(7) .
N6 C16 1.146(6) .
C1 H1 0.9300 .
C1 C2 1.378(7) .
C1 C6 1.382(6) .
C2 H2 0.9300 .
C2 C3 1.392(8) .
C3 H3 0.9300 .
C3 C4 1.370(7) .
C4 H4 0.9300 .
C4 C5 1.383(6) .
C5 C6 1.398(6) .
C7 C8 1.482(6) .
C8 H8A 0.9600 .
C8 H8B 0.9600 .
C8 H8C 0.9600 .
C9 H9A 0.9700 .
C9 H9B 0.9700 .
C10 C11 1.395(7) .
C10 C15 1.396(6) .
C11 C12 1.393(8) .
C12 H12 0.9300 .
C12 C13 1.364(8) .
C13 H13 0.9300 .
C13 C14 1.397(7) .
C14 H14 0.9300 .
C14 C15 1.369(7) .
C15 H15 0.9300 .
C17 H17A 0.9600 .
C17 H17B 0.9600 .
C17 H17C 0.9600 .

loop_
_geom_torsion_atom_site_label_1
_geom_torsion_atom_site_label_2
_geom_torsion_atom_site_label_3
_geom_torsion_atom_site_label_4
_geom_torsion
_geom_torsion_site_symmetry_1
_geom_torsion_site_symmetry_2
_geom_torsion_site_symmetry_3
_geom_torsion_site_symmetry_4
Cu1 N1 C5 C4 18.1(6) . . . .
Cu1 N1 C5 C6 -162.1(3) . . . .
Cu1 N1 C7 N2 160.0(3) . . . .
Cu1 N1 C7 C8 -23.9(6) . . . .
N1 C5 C6 N2 0.6(4) . . . .
N1 C5 C6 C1 -178.1(4) . . . .
N3 N4 N5 C11 0.3(7) . . . .
N3 C10 C11 N5 -0.8(6) . . . .
N3 C10 C11 C12 179.7(5) . . . .
N3 C10 C15 C14 179.8(5) . . . .
N4 N3 C9 N2 98.9(5) . . . .
N4 N3 C10 C11 1.0(5) . . . .
N4 N3 C10 C15 -179.0(5) . . . .
N4 N5 C11 C10 0.3(7) . . . .
N4 N5 C11 C12 179.7(6) . . . .
N5 C11 C12 C13 -178.6(6) . . . .
C1 C2 C3 C4 0.8(8) . . . .
C2 C1 C6 N2 -178.6(4) . . . .
C2 C1 C6 C5 -0.3(6) . . . .
C2 C3 C4 C5 0.6(7) . . . .
C3 C4 C5 N1 177.9(4) . . . .
C3 C4 C5 C6 -1.8(6) . . . .
C4 C5 C6 N2 -179.6(4) . . . .
C4 C5 C6 C1 1.7(6) . . . .
C5 N1 C7 N2 -0.8(5) . . . .
C5 N1 C7 C8 175.3(4) . . . .
C6 N2 C7 N1 1.2(5) . . . .
C6 N2 C7 C8 -174.9(4) . . . .
C6 N2 C9 N3 -62.3(5) . . . .
C6 C1 C2 C3 -1.0(7) . . . .
C7 N1 C5 C4 -179.7(4) . . . .
C7 N1 C5 C6 0.1(4) . . . .
C7 N2 C6 C1 177.4(4) . . . .
C7 N2 C6 C5 -1.1(4) . . . .
C7 N2 C9 N3 112.8(5) . . . .
C9 N2 C6 C1 -6.7(7) . . . .
C9 N2 C6 C5 174.8(4) . . . .
C9 N2 C7 N1 -174.5(4) . . . .
C9 N2 C7 C8 9.4(7) . . . .
C9 N3 N4 N5 -170.7(5) . . . .
C9 N3 C10 C11 169.5(5) . . . .
C9 N3 C10 C15 -10.5(9) . . . .
C10 N3 N4 N5 -0.8(6) . . . .
C10 N3 C9 N2 -68.7(6) . . . .
C10 C11 C12 C13 0.8(9) . . . .
C11 C10 C15 C14 -0.2(7) . . . .
C11 C12 C13 C14 -0.8(9) . . . .
C12 C13 C14 C15 0.4(9) . . . .
C13 C14 C15 C10 0.2(8) . . . .
C15 C10 C11 N5 179.2(5) . . . .
C15 C10 C11 C12 -0.3(8) . . . .

loop_
_twin_individual_id
_twin_individual_mass_fraction_refined
1 0.6002(17)
2 0.3998(17)

loop_
_diffrn_oxdiff_twin_id
_diffrn_oxdiff_twin_ratio
_diffrn_oxdiff_twin_reflns_isolated
_diffrn_oxdiff_twin_reflns_overlapped
1 0.5942 6298 640
2 0.4058 6211 640
